data_7003896
loop_
_publ_author_name
'Richardson, Chris'
'Fitchett, Christopher M.'
'Keene, F. Richard'
'Steel, Peter J.'

_publ_section_title
;
 4,5-Di(2-pyridyl)-1,2,3-triazolate: the elusive member of a family of
 bridging ligands that facilitate strong metal--metal interactions
;
_journal_issue 19
_journal_name_full 'Dalton Transactions'
_journal_page_first 2534
_journal_page_last 2537
_journal_paper_doi 10.1039/b801077c
_journal_year 2008
_chemical_formula_moiety '2(C52H40N13Ru2), C4H10O, 6(F6P), 2(C2H3N), 0.75(C2H3N), 0.25(O)'
_chemical_formula_sum 'C113.5 H98.25 F36 N28.75 O1.25 P6 Ru4'
_chemical_formula_weight 3159.06
_chemical_name_systematic
;
?
;
_space_group_IT_number 2
_symmetry_cell_setting triclinic
_symmetry_space_group_name_Hall '-P 1'
_symmetry_space_group_name_H-M 'P -1'
_atom_sites_solution_hydrogens geom
_atom_sites_solution_primary direct
_atom_sites_solution_secondary difmap
_audit_creation_method SHELXL-97
_cell_angle_alpha 73.191(2)
_cell_angle_beta 87.006(2)
_cell_angle_gamma 70.094(2)
_cell_formula_units_Z 1
_cell_length_a 13.4722(5)
_cell_length_b 13.6208(5)
_cell_length_c 19.1473(7)
_cell_measurement_reflns_used 9932
_cell_measurement_temperature 101(2)
_cell_measurement_theta_max 27.78
_cell_measurement_theta_min 2.23
_cell_volume 3158.3(2)
_computing_cell_refinement 'Bruker SMART'
_computing_data_collection 'Bruker SMART'
_computing_data_reduction 'Bruker SAINT'
_computing_molecular_graphics 'Bruker SHELXTL'
_computing_publication_material 'Bruker SHELXTL'
_computing_structure_refinement 'SHELXL-97 (Sheldrick, 1997)'
_computing_structure_solution 'SHELXS-97 (Sheldrick, 1990)'
_diffrn_ambient_temperature 101(2)
_diffrn_measured_fraction_theta_full 0.996
_diffrn_measured_fraction_theta_max 0.996
_diffrn_measurement_device_type 'CCD area detector'
_diffrn_measurement_method 'phi and omega scans'
_diffrn_radiation_monochromator graphite
_diffrn_radiation_source 'fine-focus sealed tube'
_diffrn_radiation_type MoK\a
_diffrn_radiation_wavelength 0.71073
_diffrn_reflns_av_R_equivalents 0.0379
_diffrn_reflns_av_sigmaI/netI 0.0529
_diffrn_reflns_limit_h_max 16
_diffrn_reflns_limit_h_min -16
_diffrn_reflns_limit_k_max 16
_diffrn_reflns_limit_k_min -16
_diffrn_reflns_limit_l_max 22
_diffrn_reflns_limit_l_min -22
_diffrn_reflns_number 30687
_diffrn_reflns_theta_full 25.02
_diffrn_reflns_theta_max 25.02
_diffrn_reflns_theta_min 1.11
_exptl_absorpt_coefficient_mu 0.660
_exptl_absorpt_correction_T_max 0.9075
_exptl_absorpt_correction_T_min 0.7907
_exptl_absorpt_correction_type multi-scan
_exptl_absorpt_process_details SADABS2
_exptl_crystal_colour red
_exptl_crystal_density_diffrn 1.661
_exptl_crystal_density_method 'not measured'
_exptl_crystal_description block
_exptl_crystal_F_000 1581
_exptl_crystal_size_max 0.35
_exptl_crystal_size_mid 0.18
_exptl_crystal_size_min 0.15
_refine_diff_density_max 2.889
_refine_diff_density_min -2.023
_refine_diff_density_rms 0.238
_refine_ls_extinction_method none
_refine_ls_goodness_of_fit_ref 1.072
_refine_ls_hydrogen_treatment constr
_refine_ls_matrix_type full
_refine_ls_number_parameters 882
_refine_ls_number_reflns 11120
_refine_ls_number_restraints 156
_refine_ls_restrained_S_all 1.101
_refine_ls_R_factor_all 0.1124
_refine_ls_R_factor_gt 0.0746
_refine_ls_shift/su_max 0.001
_refine_ls_shift/su_mean 0.000
_refine_ls_structure_factor_coef Fsqd
_refine_ls_weighting_details 'calc w=1/[\s^2^(Fo^2^)+(0.1276P)^2^+26.2780P] where P=(Fo^2^+2Fc^2^)/3'
_refine_ls_weighting_scheme calc
_refine_ls_wR_factor_gt 0.2035
_refine_ls_wR_factor_ref 0.2473
_reflns_number_gt 7920
_reflns_number_total 11120
_reflns_threshold_expression >2sigma(I)
_cod_data_source_file b801077c.txt
_cod_data_source_block 3cf3a
_cod_depositor_comments
;
The following automatic conversions were performed:
'_symmetry_cell_setting' value 'Triclinic' changed to 'triclinic'
according to '/home/saulius/struct/CIF-dictionaries/cif_core.dic'
dictionary named 'cif_core.dic' version 2.4.1 from 2010-06-29.

Automatic conversion script
Id: cif_fix_enum 1527 2010-12-29 10:47:43Z saulius 
;
_cod_original_sg_symbol_Hall -P1
_cod_original_sg_symbol_H-M P-1
_cod_original_formula_sum 'C113.50 H98.25 F36 N28.75 O1.25 P6 Ru4'
_cod_database_code 7003896

loop_
_symmetry_equiv_pos_as_xyz
'x, y, z'
'-x, -y, -z'

loop_
_atom_site_label
_atom_site_type_symbol
_atom_site_fract_x
_atom_site_fract_y
_atom_site_fract_z
_atom_site_U_iso_or_equiv
_atom_site_adp_type
_atom_site_occupancy
_atom_site_symmetry_multiplicity
_atom_site_calc_flag
_atom_site_refinement_flags
_atom_site_disorder_assembly
_atom_site_disorder_group
Ru1 Ru 0.30938(5) 1.05994(5) 0.19536(4) 0.0275(2) Uani 1 1 d . . .
Ru2 Ru 0.73084(5) 0.69522(5) 0.29393(4) 0.0277(2) Uani 1 1 d . . .
N1 N 0.6134(5) 0.8421(5) 0.2578(4) 0.0283(15) Uani 1 1 d . . .
N2 N 0.5179(5) 0.8669(5) 0.2257(4) 0.0264(15) Uani 1 1 d . . .
N3 N 0.4607(5) 0.9658(5) 0.2302(4) 0.0261(15) Uani 1 1 d . . .
C4 C 0.5167(6) 1.0049(6) 0.2650(5) 0.0268(17) Uani 1 1 d . . .
C5 C 0.6168(6) 0.9250(7) 0.2826(5) 0.0290(18) Uani 1 1 d . . .
N6 N 0.7848(6) 0.7970(6) 0.3324(5) 0.0421(19) Uani 1 1 d U . .
C7 C 0.7193(7) 0.9031(7) 0.3174(7) 0.048(2) Uani 1 1 d U . .
C8 C 0.7518(9) 0.9800(9) 0.3318(9) 0.072(3) Uani 1 1 d U . .
H8A H 0.7070 1.0542 0.3185 0.087 Uiso 1 1 calc R . .
C9 C 0.8517(10) 0.9494(10) 0.3664(10) 0.085(3) Uani 1 1 d U . .
H9A H 0.8743 1.0020 0.3781 0.102 Uiso 1 1 calc R . .
C10 C 0.9160(10) 0.8421(10) 0.3829(10) 0.083(3) Uani 1 1 d U . .
H10A H 0.9836 0.8187 0.4068 0.099 Uiso 1 1 calc R . .
C11 C 0.8799(8) 0.7686(8) 0.3640(8) 0.060(3) Uani 1 1 d U . .
H11A H 0.9253 0.6949 0.3741 0.072 Uiso 1 1 calc R . .
N12 N 0.3604(5) 1.1593(5) 0.2397(4) 0.0239(14) Uani 1 1 d . . .
C13 C 0.4594(6) 1.1143(6) 0.2728(4) 0.0251(17) Uani 1 1 d . . .
C14 C 0.4957(7) 1.1697(7) 0.3086(5) 0.034(2) Uani 1 1 d . . .
H14A H 0.5642 1.1371 0.3322 0.041 Uiso 1 1 calc R . .
C15 C 0.4327(7) 1.2735(7) 0.3107(5) 0.036(2) Uani 1 1 d . . .
H15A H 0.4575 1.3117 0.3363 0.043 Uiso 1 1 calc R . .
C16 C 0.3346(7) 1.3202(7) 0.2756(5) 0.034(2) Uani 1 1 d . . .
H16A H 0.2910 1.3921 0.2747 0.041 Uiso 1 1 calc R . .
C17 C 0.3010(6) 1.2600(7) 0.2417(5) 0.0288(18) Uani 1 1 d . . .
H17A H 0.2322 1.2912 0.2185 0.035 Uiso 1 1 calc R . .
N18 N 0.6331(5) 0.6672(5) 0.3769(4) 0.0305(16) Uani 1 1 d . . .
C19 C 0.5560(7) 0.6315(7) 0.3591(6) 0.038(2) Uani 1 1 d . . .
C20 C 0.4762(8) 0.6195(9) 0.4071(7) 0.051(3) Uani 1 1 d . . .
H20A H 0.4230 0.5953 0.3947 0.061 Uiso 1 1 calc R . .
C21 C 0.4752(9) 0.6426(9) 0.4714(7) 0.057(3) Uani 1 1 d . . .
H21A H 0.4210 0.6347 0.5040 0.068 Uiso 1 1 calc R . .
C22 C 0.5512(10) 0.6771(11) 0.4896(7) 0.064(3) Uani 1 1 d . . .
H22A H 0.5508 0.6935 0.5346 0.077 Uiso 1 1 calc R . .
C23 C 0.6298(9) 0.6879(9) 0.4405(6) 0.050(3) Uani 1 1 d . . .
H23A H 0.6834 0.7111 0.4534 0.060 Uiso 1 1 calc R . .
N24 N 0.6515(6) 0.6181(5) 0.2523(4) 0.0314(16) Uani 1 1 d . . .
C25 C 0.5643(8) 0.6068(7) 0.2878(6) 0.040(2) Uani 1 1 d . . .
C26 C 0.4901(9) 0.5790(9) 0.2583(7) 0.057(3) Uani 1 1 d . . .
H26A H 0.4272 0.5773 0.2828 0.069 Uiso 1 1 calc R . .
C27 C 0.5076(11) 0.5537(9) 0.1931(8) 0.068(4) Uani 1 1 d . . .
H27A H 0.4577 0.5333 0.1725 0.081 Uiso 1 1 calc R . .
C28 C 0.5999(12) 0.5585(8) 0.1577(7) 0.061(3) Uani 1 1 d . . .
H28A H 0.6147 0.5396 0.1133 0.074 Uiso 1 1 calc R . .
C29 C 0.6705(8) 0.5916(7) 0.1887(5) 0.042(2) Uani 1 1 d . . .
H29A H 0.7330 0.5956 0.1646 0.051 Uiso 1 1 calc R . .
N30 N 0.8581(6) 0.5537(6) 0.3325(4) 0.0380(18) Uani 1 1 d . . .
C31 C 0.9364(8) 0.5340(9) 0.2844(7) 0.051(3) Uani 1 1 d . . .
C32 C 1.0241(8) 0.4393(10) 0.3003(9) 0.068(4) Uani 1 1 d . . .
H32A H 1.0768 0.4275 0.2658 0.081 Uiso 1 1 calc R . .
C33 C 1.0334(10) 0.3642(10) 0.3659(9) 0.073(4) Uani 1 1 d . . .
H33A H 1.0918 0.2979 0.3769 0.087 Uiso 1 1 calc R . .
C34 C 0.9593(9) 0.3830(8) 0.4167(8) 0.060(3) Uani 1 1 d . . .
H34A H 0.9674 0.3326 0.4640 0.072 Uiso 1 1 calc R . .
C35 C 0.8711(9) 0.4789(8) 0.3967(7) 0.049(3) Uani 1 1 d . . .
H35A H 0.8179 0.4909 0.4309 0.059 Uiso 1 1 calc R . .
N36 N 0.8327(6) 0.7132(8) 0.2109(5) 0.053(2) Uani 1 1 d U . .
C37 C 0.9238(8) 0.6262(11) 0.2155(7) 0.058(3) Uani 1 1 d U . .
C38 C 0.9963(9) 0.6287(13) 0.1605(7) 0.074(3) Uani 1 1 d U . .
H38A H 1.0583 0.5674 0.1630 0.089 Uiso 1 1 calc R . .
C39 C 0.9758(10) 0.7222(14) 0.1026(8) 0.084(4) Uani 1 1 d U . .
H39A H 1.0228 0.7246 0.0639 0.101 Uiso 1 1 calc R . .
C40 C 0.8875(10) 0.8121(13) 0.1004(7) 0.078(3) Uani 1 1 d U . .
H40A H 0.8751 0.8785 0.0624 0.094 Uiso 1 1 calc R . .
C41 C 0.8189(9) 0.8023(11) 0.1545(6) 0.065(3) Uani 1 1 d U . .
H41A H 0.7566 0.8633 0.1519 0.078 Uiso 1 1 calc R . .
N42 N 0.2443(6) 1.0089(6) 0.2938(4) 0.0354(18) Uani 1 1 d . . .
C43 C 0.1420(7) 1.0711(8) 0.2992(6) 0.042(2) Uani 1 1 d . . .
C44 C 0.0901(8) 1.0472(11) 0.3639(7) 0.058(3) Uani 1 1 d . . .
H44A H 0.0205 1.0930 0.3685 0.070 Uiso 1 1 calc R . .
C45 C 0.1414(10) 0.9556(11) 0.4217(7) 0.063(3) Uani 1 1 d . . .
H45A H 0.1064 0.9373 0.4654 0.076 Uiso 1 1 calc R . .
C46 C 0.2419(9) 0.8934(10) 0.4144(7) 0.057(3) Uani 1 1 d . . .
H46A H 0.2778 0.8304 0.4530 0.068 Uiso 1 1 calc R . .
C47 C 0.2921(8) 0.9224(8) 0.3500(5) 0.041(2) Uani 1 1 d . . .
H47A H 0.3631 0.8790 0.3460 0.049 Uiso 1 1 calc R . .
N48 N 0.1554(6) 1.1665(6) 0.1739(5) 0.0368(18) Uani 1 1 d . . .
C49 C 0.0935(7) 1.1598(9) 0.2336(7) 0.047(3) Uani 1 1 d . . .
C50 C -0.0080(8) 1.2327(9) 0.2280(8) 0.056(3) Uani 1 1 d . . .
H50A H -0.0509 1.2280 0.2690 0.067 Uiso 1 1 calc R . .
C51 C -0.0474(9) 1.3128(10) 0.1630(9) 0.067(4) Uani 1 1 d . . .
H51A H -0.1167 1.3643 0.1599 0.081 Uiso 1 1 calc R . .
C52 C 0.0134(9) 1.3185(9) 0.1023(8) 0.060(3) Uani 1 1 d . . .
H52A H -0.0137 1.3712 0.0567 0.072 Uiso 1 1 calc R . .
C53 C 0.1162(8) 1.2438(8) 0.1109(7) 0.047(3) Uani 1 1 d . . .
H53A H 0.1601 1.2478 0.0705 0.057 Uiso 1 1 calc R . .
N54 N 0.2797(5) 0.9526(6) 0.1499(5) 0.0366(18) Uani 1 1 d . . .
C55 C 0.3028(7) 0.9641(8) 0.0789(6) 0.041(2) Uani 1 1 d . . .
C56 C 0.2858(9) 0.8961(10) 0.0421(7) 0.056(3) Uani 1 1 d . . .
H56A H 0.2990 0.9072 -0.0084 0.068 Uiso 1 1 calc R . .
C57 C 0.2498(10) 0.8131(10) 0.0790(8) 0.064(3) Uani 1 1 d . . .
H57A H 0.2398 0.7656 0.0544 0.076 Uiso 1 1 calc R . .
C58 C 0.2281(9) 0.7986(9) 0.1521(7) 0.055(3) Uani 1 1 d . . .
H58A H 0.2038 0.7412 0.1783 0.066 Uiso 1 1 calc R . .
C59 C 0.2428(7) 0.8701(8) 0.1861(7) 0.046(3) Uani 1 1 d . . .
H59A H 0.2269 0.8618 0.2359 0.056 Uiso 1 1 calc R . .
N60 N 0.3593(6) 1.1070(6) 0.0916(4) 0.0315(16) Uani 1 1 d . . .
C61 C 0.3470(7) 1.0499(8) 0.0457(5) 0.040(2) Uani 1 1 d . . .
C62 C 0.3778(9) 1.0749(9) -0.0252(6) 0.049(3) Uani 1 1 d . . .
H62A H 0.3692 1.0353 -0.0566 0.058 Uiso 1 1 calc R . .
C63 C 0.4206(9) 1.1557(8) -0.0514(5) 0.048(3) Uani 1 1 d . . .
H63A H 0.4410 1.1731 -0.1004 0.058 Uiso 1 1 calc R . .
C64 C 0.4333(8) 1.2113(8) -0.0043(5) 0.046(2) Uani 1 1 d . . .
H64A H 0.4623 1.2681 -0.0206 0.055 Uiso 1 1 calc R . .
C65 C 0.4033(7) 1.1832(8) 0.0665(5) 0.039(2) Uani 1 1 d . . .
H65A H 0.4145 1.2201 0.0989 0.047 Uiso 1 1 calc R . .
P10 P 0.2730(3) 0.5154(2) 0.05495(19) 0.0628(9) Uani 1 1 d . . .
F11 F 0.1925(10) 0.4568(10) 0.0820(7) 0.140(5) Uani 1 1 d . . .
F12 F 0.1875(7) 0.6244(7) 0.0121(5) 0.091(3) Uani 1 1 d . . .
F13 F 0.2585(6) 0.5550(6) 0.1250(4) 0.0692(19) Uani 1 1 d . . .
F14 F 0.3594(7) 0.5761(8) 0.0325(5) 0.106(3) Uani 1 1 d . . .
F15 F 0.3693(8) 0.4095(7) 0.1003(6) 0.120(4) Uani 1 1 d . . .
F16 F 0.2871(17) 0.4756(10) -0.0145(7) 0.218(9) Uani 1 1 d . . .
P20 P 0.74106(19) 0.27230(18) 0.36120(14) 0.0358(6) Uani 1 1 d D . .
F21 F 0.6906(4) 0.1848(4) 0.4111(3) 0.0472(14) Uani 1 1 d D . .
F22 F 0.6305(5) 0.3438(6) 0.3222(5) 0.098(3) Uani 1 1 d D . .
F23 F 0.7222(6) 0.3301(6) 0.4219(4) 0.086(3) Uani 1 1 d D . .
F24 F 0.7919(4) 0.3558(4) 0.3105(3) 0.0503(15) Uani 1 1 d D . .
F25 F 0.8533(4) 0.1950(5) 0.3972(4) 0.070(2) Uani 1 1 d D . .
F26 F 0.7629(7) 0.2094(5) 0.3017(3) 0.079(2) Uani 1 1 d D . .
P30 P 0.1971(3) 0.5817(5) 0.3777(3) 0.1045(16) Uani 1 1 d DU . .
F31 F 0.1919(9) 0.4550(7) 0.4154(6) 0.170(5) Uani 1 1 d DU . .
F32 F 0.1401(10) 0.5858(9) 0.3081(5) 0.173(5) Uani 1 1 d DU . .
F33 F 0.0978(6) 0.6216(10) 0.4160(6) 0.197(7) Uani 1 1 d DU . .
F34 F 0.2164(8) 0.6888(6) 0.3423(5) 0.148(5) Uani 1 1 d DU . .
F35 F 0.2690(6) 0.5559(7) 0.4479(4) 0.111(3) Uani 1 1 d DU . .
F36 F 0.3051(7) 0.5190(8) 0.3455(6) 0.138(4) Uani 1 1 d DU . .
N80 N 0.6676(9) 0.0999(9) 0.1355(6) 0.065(3) Uani 1 1 d D . .
C81 C 0.6516(10) 0.1855(10) 0.1379(6) 0.052(3) Uani 1 1 d D . .
C82 C 0.6309(13) 0.2947(11) 0.1399(7) 0.077(4) Uani 1 1 d D . .
H82A H 0.6467 0.3379 0.0929 0.115 Uiso 1 1 calc R . .
H82B H 0.6754 0.2941 0.1790 0.115 Uiso 1 1 calc R . .
H82C H 0.5563 0.3269 0.1492 0.115 Uiso 1 1 calc R . .
O99 O 1.0000 1.0000 0.0000 0.017(6) Uani 0.25 2 d SPU A 1
N83 N 0.9872(17) 1.0743(18) 0.0664(15) 0.050(6) Uani 0.375 1 d PDU B 2
C84 C 0.9664(19) 1.043(2) 0.1221(15) 0.038(6) Uani 0.375 1 d PDU B 2
C85 C 0.955(3) 0.986(3) 0.1958(19) 0.12(2) Uani 0.375 1 d PDU B 2
H85A H 0.9941 0.9078 0.2047 0.178 Uiso 0.375 1 calc PR B 2
H85B H 0.8797 0.9968 0.2037 0.178 Uiso 0.375 1 calc PR B 2
H85C H 0.9824 1.0137 0.2294 0.178 Uiso 0.375 1 calc PR B 2
C90 C 0.277(5) 1.147(4) 0.478(3) 0.17(2) Uani 0.50 1 d P C 3
H90A H 0.2119 1.1459 0.4575 0.252 Uiso 0.50 1 calc PR C 3
H90B H 0.2924 1.2116 0.4487 0.252 Uiso 0.50 1 calc PR C 3
H90C H 0.2678 1.1484 0.5283 0.252 Uiso 0.50 1 calc PR C 3
C91 C 0.364(3) 1.049(2) 0.4747(13) 0.150(11) Uani 0.50 1 d P C 3
H91A H 0.3493 0.9833 0.5043 0.180 Uiso 0.50 1 calc PR C 3
H91B H 0.3721 1.0457 0.4236 0.180 Uiso 0.50 1 calc PR C 3
O92 O 0.4562(19) 1.0499(13) 0.5009(10) 0.137(7) Uani 0.50 1 d P . 3
C93 C 0.364(3) 1.049(2) 0.4747(13) 0.150(11) Uani 0.50 1 d P D 4
H93A H 0.3056 1.1122 0.4802 0.226 Uiso 0.50 1 calc PR D 4
H93B H 0.3518 0.9818 0.5022 0.226 Uiso 0.50 1 calc PR D 4
H93C H 0.3700 1.0520 0.4229 0.226 Uiso 0.50 1 calc PR D 4
C94 C 0.4562(19) 1.0499(13) 0.5009(10) 0.137(7) Uani 0.50 1 d P . 4
H94A H 0.4483 1.0544 0.5517 0.164 Uiso 0.50 1 calc PR . 4
H94B H 0.4721 1.1147 0.4707 0.164 Uiso 0.50 1 calc PR . 4

loop_
_atom_site_aniso_label
_atom_site_aniso_U_11
_atom_site_aniso_U_22
_atom_site_aniso_U_33
_atom_site_aniso_U_23
_atom_site_aniso_U_13
_atom_site_aniso_U_12
Ru1 0.0193(3) 0.0262(4) 0.0385(4) -0.0178(3) -0.0005(3) -0.0022(3)
Ru2 0.0229(4) 0.0198(4) 0.0361(4) -0.0093(3) 0.0047(3) -0.0013(3)
N1 0.020(3) 0.025(4) 0.037(4) -0.009(3) 0.006(3) -0.005(3)
N2 0.022(3) 0.022(3) 0.034(4) -0.013(3) 0.004(3) -0.002(3)
N3 0.025(3) 0.026(4) 0.028(4) -0.013(3) 0.008(3) -0.006(3)
C4 0.024(4) 0.021(4) 0.036(5) -0.009(4) 0.005(3) -0.007(3)
C5 0.020(4) 0.023(4) 0.044(5) -0.008(4) 0.006(4) -0.009(3)
N6 0.024(3) 0.019(3) 0.078(5) -0.007(3) -0.005(3) -0.005(3)
C7 0.028(4) 0.023(4) 0.092(6) -0.011(4) -0.013(4) -0.007(3)
C8 0.039(5) 0.029(4) 0.142(8) -0.018(5) -0.028(5) -0.005(4)
C9 0.045(5) 0.037(5) 0.167(8) -0.018(6) -0.041(6) -0.008(4)
C10 0.042(5) 0.041(5) 0.155(8) -0.014(6) -0.039(6) -0.007(4)
C11 0.032(4) 0.027(4) 0.114(7) -0.011(5) -0.020(5) -0.006(4)
N12 0.024(3) 0.024(3) 0.023(3) -0.009(3) 0.002(3) -0.006(3)
C13 0.021(4) 0.023(4) 0.028(4) -0.007(3) 0.003(3) -0.005(3)
C14 0.025(4) 0.037(5) 0.040(5) -0.018(4) -0.006(4) -0.004(4)
C15 0.039(5) 0.035(5) 0.044(5) -0.028(4) 0.004(4) -0.011(4)
C16 0.031(5) 0.029(5) 0.041(5) -0.019(4) 0.006(4) -0.001(4)
C17 0.021(4) 0.023(4) 0.040(5) -0.016(4) 0.001(3) 0.001(3)
N18 0.029(4) 0.019(3) 0.039(4) -0.006(3) 0.005(3) -0.004(3)
C19 0.031(5) 0.022(4) 0.053(6) -0.006(4) -0.002(4) -0.002(4)
C20 0.032(5) 0.043(6) 0.068(8) -0.004(5) 0.010(5) -0.012(5)
C21 0.040(6) 0.050(7) 0.059(7) -0.001(6) 0.020(5) -0.001(5)
C22 0.066(8) 0.078(9) 0.050(7) -0.027(6) 0.022(6) -0.023(7)
C23 0.044(6) 0.061(7) 0.051(6) -0.027(6) 0.011(5) -0.017(5)
N24 0.035(4) 0.015(3) 0.036(4) -0.007(3) -0.004(3) 0.002(3)
C25 0.040(5) 0.019(4) 0.055(6) -0.011(4) -0.006(5) -0.005(4)
C26 0.041(6) 0.035(6) 0.088(9) -0.011(6) -0.016(6) -0.007(5)
C27 0.078(9) 0.034(6) 0.092(10) -0.015(6) -0.039(8) -0.016(6)
C28 0.094(10) 0.029(5) 0.057(7) -0.014(5) -0.028(7) -0.011(6)
C29 0.053(6) 0.021(4) 0.045(6) -0.012(4) -0.004(5) 0.000(4)
N30 0.043(5) 0.023(4) 0.044(5) -0.011(4) -0.011(4) -0.004(3)
C31 0.027(5) 0.049(6) 0.072(8) -0.032(6) -0.009(5) 0.007(4)
C32 0.025(5) 0.058(8) 0.131(13) -0.057(9) 0.004(6) -0.002(5)
C33 0.048(7) 0.037(7) 0.121(12) -0.017(8) -0.022(8) -0.001(6)
C34 0.051(7) 0.023(5) 0.094(9) -0.007(6) -0.023(7) -0.003(5)
C35 0.049(6) 0.031(5) 0.066(7) -0.014(5) -0.013(5) -0.009(5)
N36 0.030(4) 0.065(5) 0.050(4) -0.015(4) 0.010(3) -0.003(4)
C37 0.026(4) 0.078(6) 0.062(5) -0.026(5) 0.005(4) -0.003(4)
C38 0.038(5) 0.098(7) 0.068(6) -0.028(5) 0.012(5) 0.002(5)
C39 0.049(5) 0.115(8) 0.061(6) -0.011(6) 0.015(5) -0.007(6)
C40 0.045(5) 0.106(7) 0.059(6) 0.001(6) 0.009(5) -0.017(5)
C41 0.037(5) 0.085(6) 0.049(5) 0.002(5) 0.007(4) -0.011(5)
N42 0.030(4) 0.036(4) 0.053(5) -0.029(4) 0.009(3) -0.013(3)
C43 0.028(5) 0.045(6) 0.065(7) -0.036(5) 0.008(5) -0.011(4)
C44 0.029(5) 0.079(9) 0.092(9) -0.054(8) 0.027(6) -0.028(6)
C45 0.059(8) 0.068(8) 0.067(8) -0.023(7) 0.020(6) -0.028(7)
C46 0.055(7) 0.064(7) 0.056(7) -0.021(6) 0.017(6) -0.025(6)
C47 0.042(5) 0.037(5) 0.041(6) -0.006(4) 0.006(4) -0.014(4)
N48 0.030(4) 0.032(4) 0.053(5) -0.025(4) -0.007(4) -0.005(3)
C49 0.023(5) 0.050(6) 0.086(8) -0.045(6) 0.005(5) -0.014(4)
C50 0.030(5) 0.052(7) 0.088(9) -0.035(7) 0.000(6) -0.006(5)
C51 0.029(5) 0.057(8) 0.124(12) -0.049(8) -0.001(7) -0.004(5)
C52 0.045(6) 0.043(6) 0.088(9) -0.027(6) -0.028(6) 0.001(5)
C53 0.033(5) 0.039(6) 0.070(7) -0.023(5) -0.016(5) -0.004(4)
N54 0.022(4) 0.030(4) 0.056(5) -0.020(4) -0.006(3) 0.000(3)
C55 0.035(5) 0.036(5) 0.052(6) -0.024(5) -0.010(4) -0.001(4)
C56 0.054(7) 0.063(7) 0.059(7) -0.036(6) -0.004(5) -0.014(6)
C57 0.062(7) 0.055(7) 0.090(10) -0.037(7) -0.010(7) -0.024(6)
C58 0.047(6) 0.045(6) 0.085(9) -0.027(6) -0.002(6) -0.020(5)
C59 0.030(5) 0.038(6) 0.072(7) -0.020(5) -0.007(5) -0.008(4)
N60 0.033(4) 0.024(4) 0.033(4) -0.014(3) -0.004(3) 0.000(3)
C61 0.032(5) 0.038(5) 0.037(5) -0.018(4) -0.011(4) 0.011(4)
C62 0.056(6) 0.041(6) 0.038(6) -0.021(5) -0.015(5) 0.007(5)
C63 0.055(6) 0.043(6) 0.022(5) -0.010(4) -0.005(4) 0.016(5)
C64 0.052(6) 0.032(5) 0.038(6) -0.008(4) 0.004(5) 0.002(5)
C65 0.040(5) 0.033(5) 0.033(5) -0.013(4) -0.004(4) 0.004(4)
P10 0.079(2) 0.0363(15) 0.063(2) -0.0188(14) 0.0294(17) -0.0075(15)
F11 0.189(12) 0.154(10) 0.156(10) -0.068(8) 0.038(9) -0.142(10)
F12 0.083(6) 0.072(5) 0.104(6) -0.031(5) -0.040(5) 0.000(4)
F13 0.072(5) 0.066(4) 0.068(5) -0.023(4) 0.008(4) -0.018(4)
F14 0.069(5) 0.108(7) 0.106(7) 0.008(6) 0.027(5) -0.021(5)
F15 0.112(8) 0.054(5) 0.142(9) -0.003(5) 0.029(7) 0.013(5)
F16 0.42(3) 0.104(9) 0.119(9) -0.081(8) 0.125(13) -0.049(12)
P20 0.0345(12) 0.0241(11) 0.0511(15) -0.0138(11) 0.0004(11) -0.0101(10)
F21 0.055(3) 0.044(3) 0.049(3) -0.012(3) 0.003(3) -0.028(3)
F22 0.046(4) 0.060(5) 0.159(9) 0.024(5) -0.035(5) -0.021(4)
F23 0.097(6) 0.103(6) 0.119(7) -0.089(5) 0.070(5) -0.073(5)
F24 0.055(4) 0.034(3) 0.069(4) -0.015(3) 0.006(3) -0.025(3)
F25 0.036(3) 0.061(4) 0.081(5) 0.008(4) 0.004(3) -0.002(3)
F26 0.163(8) 0.065(4) 0.047(4) -0.025(3) 0.027(4) -0.081(5)
P30 0.064(2) 0.181(5) 0.120(3) -0.097(3) 0.025(2) -0.064(3)
F31 0.165(10) 0.175(11) 0.208(12) -0.039(10) -0.019(9) -0.113(9)
F32 0.228(12) 0.160(10) 0.149(10) -0.040(8) -0.077(9) -0.078(9)
F33 0.053(5) 0.265(14) 0.143(9) 0.035(10) 0.002(6) 0.027(8)
F34 0.189(11) 0.081(7) 0.151(9) -0.014(6) -0.080(8) -0.022(7)
F35 0.058(5) 0.111(7) 0.151(8) -0.004(6) -0.011(5) -0.039(5)
F36 0.126(8) 0.154(9) 0.195(10) -0.117(8) 0.044(8) -0.072(7)
N80 0.086(8) 0.058(7) 0.062(7) -0.023(5) 0.010(6) -0.032(6)
C81 0.070(8) 0.054(7) 0.041(6) -0.017(5) 0.007(5) -0.031(6)
C82 0.122(13) 0.068(9) 0.058(8) -0.020(7) 0.005(8) -0.052(9)
O99 0.016(7) 0.015(7) 0.022(7) -0.010(5) -0.005(5) -0.004(5)
N83 0.028(11) 0.038(13) 0.09(2) -0.007(13) -0.009(12) -0.021(10)
C84 0.034(13) 0.043(15) 0.063(18) -0.046(15) 0.016(13) -0.021(12)
C85 0.06(2) 0.12(3) 0.24(6) -0.13(4) 0.03(3) -0.06(2)
C90 0.23(6) 0.08(3) 0.15(4) 0.02(3) -0.01(4) -0.03(4)
C91 0.23(3) 0.16(2) 0.112(17) -0.023(16) 0.019(19) -0.15(3)
O92 0.23(2) 0.112(13) 0.105(12) -0.037(12) 0.038(14) -0.101(16)
C93 0.23(3) 0.16(2) 0.112(17) -0.023(16) 0.019(19) -0.15(3)
C94 0.23(2) 0.112(13) 0.105(12) -0.037(12) 0.038(14) -0.101(16)

loop_
_atom_type_symbol
_atom_type_description
_atom_type_scat_dispersion_real
_atom_type_scat_dispersion_imag
_atom_type_scat_source
C C 0.0033 0.0016 'International Tables Vol C Tables 4.2.6.8 and 6.1.1.4'
H H 0.0000 0.0000 'International Tables Vol C Tables 4.2.6.8 and 6.1.1.4'
N N 0.0061 0.0033 'International Tables Vol C Tables 4.2.6.8 and 6.1.1.4'
F F 0.0171 0.0103 'International Tables Vol C Tables 4.2.6.8 and 6.1.1.4'
P P 0.1023 0.0942 'International Tables Vol C Tables 4.2.6.8 and 6.1.1.4'
Ru Ru -1.2594 0.8363 'International Tables Vol C Tables 4.2.6.8 and 6.1.1.4'
O O 0.0106 0.0060 'International Tables Vol C Tables 4.2.6.8 and 6.1.1.4'

loop_
_geom_angle_atom_site_label_1
_geom_angle_atom_site_label_2
_geom_angle_atom_site_label_3
_geom_angle
_geom_angle_site_symmetry_1
_geom_angle_site_symmetry_3
_geom_angle_publ_flag
N3 Ru1 N54 95.9(3) . . ?
N3 Ru1 N60 89.3(3) . . ?
N54 Ru1 N60 79.2(3) . . ?
N3 Ru1 N48 170.5(3) . . ?
N54 Ru1 N48 92.6(3) . . ?
N60 Ru1 N48 96.5(3) . . ?
N3 Ru1 N42 95.5(3) . . ?
N54 Ru1 N42 94.9(3) . . ?
N60 Ru1 N42 172.8(3) . . ?
N48 Ru1 N42 79.5(3) . . ?
N3 Ru1 N12 77.3(3) . . ?
N54 Ru1 N12 172.5(3) . . ?
N60 Ru1 N12 97.4(3) . . ?
N48 Ru1 N12 94.5(3) . . ?
N42 Ru1 N12 88.9(3) . . ?
N1 Ru2 N18 83.9(3) . . ?
N1 Ru2 N24 92.3(3) . . ?
N18 Ru2 N24 80.1(3) . . ?
N1 Ru2 N36 99.1(3) . . ?
N18 Ru2 N36 176.4(3) . . ?
N24 Ru2 N36 97.8(4) . . ?
N1 Ru2 N30 174.9(3) . . ?
N18 Ru2 N30 97.9(3) . . ?
N24 Ru2 N30 92.7(3) . . ?
N36 Ru2 N30 79.2(3) . . ?
N1 Ru2 N6 77.4(3) . . ?
N18 Ru2 N6 96.3(3) . . ?
N24 Ru2 N6 169.4(3) . . ?
N36 Ru2 N6 86.3(4) . . ?
N30 Ru2 N6 97.7(3) . . ?
N2 N1 C5 110.7(6) . . ?
N2 N1 Ru2 129.8(5) . . ?
C5 N1 Ru2 117.7(5) . . ?
N3 N2 N1 106.3(6) . . ?
N2 N3 C4 111.2(7) . . ?
N2 N3 Ru1 130.7(5) . . ?
C4 N3 Ru1 118.1(5) . . ?
N3 C4 C5 106.3(7) . . ?
N3 C4 C13 115.0(7) . . ?
C5 C4 C13 138.8(8) . . ?
N1 C5 C4 105.6(7) . . ?
N1 C5 C7 113.1(7) . . ?
C4 C5 C7 141.3(8) . . ?
C11 N6 C7 118.9(8) . . ?
C11 N6 Ru2 125.0(7) . . ?
C7 N6 Ru2 115.9(6) . . ?
C8 C7 N6 120.9(9) . . ?
C8 C7 C5 124.8(9) . . ?
N6 C7 C5 114.2(8) . . ?
C7 C8 C9 120.0(10) . . ?
C7 C8 H8A 120.0 . . ?
C9 C8 H8A 120.0 . . ?
C10 C9 C8 118.6(11) . . ?
C10 C9 H9A 120.7 . . ?
C8 C9 H9A 120.7 . . ?
C9 C10 C11 118.6(11) . . ?
C9 C10 H10A 120.7 . . ?
C11 C10 H10A 120.7 . . ?
N6 C11 C10 122.9(10) . . ?
N6 C11 H11A 118.5 . . ?
C10 C11 H11A 118.5 . . ?
C17 N12 C13 118.4(7) . . ?
C17 N12 Ru1 124.9(5) . . ?
C13 N12 Ru1 116.5(5) . . ?
N12 C13 C14 120.5(7) . . ?
N12 C13 C4 112.8(7) . . ?
C14 C13 C4 126.7(7) . . ?
C13 C14 C15 120.3(8) . . ?
C13 C14 H14A 119.8 . . ?
C15 C14 H14A 119.8 . . ?
C16 C15 C14 119.3(8) . . ?
C16 C15 H15A 120.3 . . ?
C14 C15 H15A 120.4 . . ?
C15 C16 C17 118.0(8) . . ?
C15 C16 H16A 121.0 . . ?
C17 C16 H16A 121.0 . . ?
N12 C17 C16 123.5(8) . . ?
N12 C17 H17A 118.3 . . ?
C16 C17 H17A 118.3 . . ?
C23 N18 C19 118.2(8) . . ?
C23 N18 Ru2 128.2(7) . . ?
C19 N18 Ru2 113.3(6) . . ?
N18 C19 C20 120.3(10) . . ?
N18 C19 C25 116.4(8) . . ?
C20 C19 C25 123.4(9) . . ?
C21 C20 C19 119.5(11) . . ?
C21 C20 H20A 120.2 . . ?
C19 C20 H20A 120.2 . . ?
C20 C21 C22 120.6(10) . . ?
C20 C21 H21A 119.7 . . ?
C22 C21 H21A 119.7 . . ?
C21 C22 C23 118.4(11) . . ?
C21 C22 H22A 120.8 . . ?
C23 C22 H22A 120.8 . . ?
N18 C23 C22 123.0(11) . . ?
N18 C23 H23A 118.5 . . ?
C22 C23 H23A 118.5 . . ?
C29 N24 C25 118.4(8) . . ?
C29 N24 Ru2 125.8(7) . . ?
C25 N24 Ru2 115.2(6) . . ?
N24 C25 C26 122.3(10) . . ?
N24 C25 C19 113.2(8) . . ?
C26 C25 C19 124.4(10) . . ?
C27 C26 C25 119.6(12) . . ?
C27 C26 H26A 120.2 . . ?
C25 C26 H26A 120.2 . . ?
C26 C27 C28 118.9(11) . . ?
C26 C27 H27A 120.5 . . ?
C28 C27 H27A 120.5 . . ?
C27 C28 C29 119.0(11) . . ?
C27 C28 H28A 120.5 . . ?
C29 C28 H28A 120.5 . . ?
N24 C29 C28 121.5(11) . . ?
N24 C29 H29A 119.3 . . ?
C28 C29 H29A 119.3 . . ?
C35 N30 C31 116.8(9) . . ?
C35 N30 Ru2 127.8(7) . . ?
C31 N30 Ru2 115.3(7) . . ?
N30 C31 C32 122.4(12) . . ?
N30 C31 C37 114.9(8) . . ?
C32 C31 C37 122.6(11) . . ?
C33 C32 C31 118.9(13) . . ?
C33 C32 H32A 120.6 . . ?
C31 C32 H32A 120.6 . . ?
C32 C33 C34 120.5(11) . . ?
C32 C33 H33A 119.7 . . ?
C34 C33 H33A 119.7 . . ?
C33 C34 C35 117.9(12) . . ?
C33 C34 H34A 121.0 . . ?
C35 C34 H34A 121.0 . . ?
N30 C35 C34 123.4(12) . . ?
N30 C35 H35A 118.3 . . ?
C34 C35 H35A 118.3 . . ?
C41 N36 C37 117.6(10) . . ?
C41 N36 Ru2 125.9(7) . . ?
C37 N36 Ru2 116.4(8) . . ?
N36 C37 C38 120.9(12) . . ?
N36 C37 C31 113.4(9) . . ?
C38 C37 C31 125.6(11) . . ?
C39 C38 C37 118.5(12) . . ?
C39 C38 H38A 120.8 . . ?
C37 C38 H38A 120.8 . . ?
C40 C39 C38 120.6(12) . . ?
C40 C39 H39A 119.7 . . ?
C38 C39 H39A 119.7 . . ?
C41 C40 C39 117.5(14) . . ?
C41 C40 H40A 121.2 . . ?
C39 C40 H40A 121.2 . . ?
N36 C41 C40 124.8(12) . . ?
N36 C41 H41A 117.6 . . ?
C40 C41 H41A 117.6 . . ?
C47 N42 C43 118.9(9) . . ?
C47 N42 Ru1 126.3(6) . . ?
C43 N42 Ru1 114.8(7) . . ?
N42 C43 C44 120.4(10) . . ?
N42 C43 C49 115.3(9) . . ?
C44 C43 C49 124.3(9) . . ?
C45 C44 C43 119.6(10) . . ?
C45 C44 H44A 120.2 . . ?
C43 C44 H44A 120.2 . . ?
C46 C45 C44 119.0(12) . . ?
C46 C45 H45A 120.5 . . ?
C44 C45 H45A 120.5 . . ?
C45 C46 C47 119.6(12) . . ?
C45 C46 H46A 120.2 . . ?
C47 C46 H46A 120.2 . . ?
N42 C47 C46 122.5(10) . . ?
N42 C47 H47A 118.8 . . ?
C46 C47 H47A 118.8 . . ?
C53 N48 C49 119.7(9) . . ?
C53 N48 Ru1 125.9(7) . . ?
C49 N48 Ru1 114.2(7) . . ?
C50 C49 N48 119.8(11) . . ?
C50 C49 C43 124.5(11) . . ?
N48 C49 C43 115.7(8) . . ?
C49 C50 C51 120.1(12) . . ?
C49 C50 H50A 119.9 . . ?
C51 C50 H50A 119.9 . . ?
C50 C51 C52 120.5(11) . . ?
C50 C51 H51A 119.8 . . ?
C52 C51 H51A 119.8 . . ?
C51 C52 C53 117.3(12) . . ?
C51 C52 H52A 121.4 . . ?
C53 C52 H52A 121.4 . . ?
N48 C53 C52 122.7(12) . . ?
N48 C53 H53A 118.7 . . ?
C52 C53 H53A 118.7 . . ?
C55 N54 C59 118.9(8) . . ?
C55 N54 Ru1 115.6(6) . . ?
C59 N54 Ru1 125.5(7) . . ?
N54 C55 C56 120.8(10) . . ?
N54 C55 C61 115.4(8) . . ?
C56 C55 C61 123.8(10) . . ?
C57 C56 C55 119.7(11) . . ?
C57 C56 H56A 120.2 . . ?
C55 C56 H56A 120.2 . . ?
C56 C57 C58 120.2(11) . . ?
C56 C57 H57A 119.9 . . ?
C58 C57 H57A 119.9 . . ?
C59 C58 C57 118.3(11) . . ?
C59 C58 H58A 120.8 . . ?
C57 C58 H58A 120.8 . . ?
N54 C59 C58 122.0(11) . . ?
N54 C59 H59A 119.0 . . ?
C58 C59 H59A 119.0 . . ?
C65 N60 C61 118.7(8) . . ?
C65 N60 Ru1 126.4(6) . . ?
C61 N60 Ru1 114.8(6) . . ?
N60 C61 C62 119.6(10) . . ?
N60 C61 C55 115.0(8) . . ?
C62 C61 C55 125.4(9) . . ?
C63 C62 C61 121.3(9) . . ?
C63 C62 H62A 119.3 . . ?
C61 C62 H62A 119.3 . . ?
C62 C63 C64 118.1(9) . . ?
C62 C63 H63A 121.0 . . ?
C64 C63 H63A 121.0 . . ?
C65 C64 C63 119.2(11) . . ?
C65 C64 H64A 120.4 . . ?
C63 C64 H64A 120.4 . . ?
N60 C65 C64 123.0(9) . . ?
N60 C65 H65A 118.5 . . ?
C64 C65 H65A 118.5 . . ?
F11 P10 F16 90.2(9) . . ?
F11 P10 F12 94.0(7) . . ?
F16 P10 F12 89.8(7) . . ?
F11 P10 F13 89.5(5) . . ?
F16 P10 F13 179.7(8) . . ?
F12 P10 F13 90.2(4) . . ?
F11 P10 F14 176.0(6) . . ?
F16 P10 F14 93.4(8) . . ?
F12 P10 F14 87.8(5) . . ?
F13 P10 F14 86.9(5) . . ?
F11 P10 F15 91.2(7) . . ?
F16 P10 F15 92.8(8) . . ?
F12 P10 F15 174.1(6) . . ?
F13 P10 F15 87.2(5) . . ?
F14 P10 F15 86.8(5) . . ?
F23 P20 F22 93.1(5) . . ?
F23 P20 F25 90.7(4) . . ?
F22 P20 F25 176.1(5) . . ?
F23 P20 F26 177.8(5) . . ?
F22 P20 F26 88.8(5) . . ?
F25 P20 F26 87.4(4) . . ?
F23 P20 F24 92.5(3) . . ?
F22 P20 F24 90.2(3) . . ?
F25 P20 F24 90.5(3) . . ?
F26 P20 F24 88.7(3) . . ?
F23 P20 F21 89.4(3) . . ?
F22 P20 F21 90.1(3) . . ?
F25 P20 F21 89.2(3) . . ?
F26 P20 F21 89.5(3) . . ?
F24 P20 F21 178.1(3) . . ?
F33 P30 F34 100.2(6) . . ?
F33 P30 F32 95.4(6) . . ?
F34 P30 F32 93.8(5) . . ?
F33 P30 F35 91.9(5) . . ?
F34 P30 F35 92.4(4) . . ?
F32 P30 F35 169.4(6) . . ?
F33 P30 F36 170.4(6) . . ?
F34 P30 F36 89.0(5) . . ?
F32 P30 F36 86.5(6) . . ?
F35 P30 F36 84.9(5) . . ?
F33 P30 F31 86.5(5) . . ?
F34 P30 F31 172.8(6) . . ?
F32 P30 F31 87.9(5) . . ?
F35 P30 F31 84.9(5) . . ?
F36 P30 F31 84.1(5) . . ?
N80 C81 C82 179.2(14) . . ?
C81 C82 H82A 109.5 . . ?
C81 C82 H82B 109.5 . . ?
H82A C82 H82B 109.5 . . ?
C81 C82 H82C 109.5 . . ?
H82A C82 H82C 109.5 . . ?
H82B C82 H82C 109.5 . . ?
N83 C84 C85 170(3) . . ?
C84 C85 H85A 109.5 . . ?
C84 C85 H85B 109.5 . . ?
H85A C85 H85B 109.5 . . ?
C84 C85 H85C 109.5 . . ?
H85A C85 H85C 109.5 . . ?
H85B C85 H85C 109.5 . . ?
C91 C90 H90A 109.5 . . ?
C91 C90 H90B 109.5 . . ?
H90A C90 H90B 109.5 . . ?
C91 C90 H90C 109.5 . . ?
H90A C90 H90C 109.5 . . ?
H90B C90 H90C 109.5 . . ?
O92 C91 C90 110(3) . . ?
O92 C91 H91A 109.6 . . ?
C90 C91 H91A 109.6 . . ?
O92 C91 H91B 109.6 . . ?
C90 C91 H91B 109.6 . . ?
H91A C91 H91B 108.1 . . ?
C91 O92 O92 110(2) . 2_676 ?

loop_
_geom_bond_atom_site_label_1
_geom_bond_atom_site_label_2
_geom_bond_distance
_geom_bond_site_symmetry_2
_geom_bond_publ_flag
Ru1 N3 2.028(7) . ?
Ru1 N54 2.056(7) . ?
Ru1 N60 2.057(8) . ?
Ru1 N48 2.066(7) . ?
Ru1 N42 2.071(8) . ?
Ru1 N12 2.094(7) . ?
Ru2 N1 2.035(7) . ?
Ru2 N18 2.045(7) . ?
Ru2 N24 2.055(7) . ?
Ru2 N36 2.061(9) . ?
Ru2 N30 2.064(7) . ?
Ru2 N6 2.079(8) . ?
N1 N2 1.347(9) . ?
N1 C5 1.362(11) . ?
N2 N3 1.330(9) . ?
N3 C4 1.353(11) . ?
C4 C5 1.398(11) . ?
C4 C13 1.473(11) . ?
C5 C7 1.462(12) . ?
N6 C11 1.329(12) . ?
N6 C7 1.366(12) . ?
C7 C8 1.363(15) . ?
C8 C9 1.405(16) . ?
C8 H8A 0.9500 . ?
C9 C10 1.373(16) . ?
C9 H9A 0.9500 . ?
C10 C11 1.389(16) . ?
C10 H10A 0.9500 . ?
C11 H11A 0.9500 . ?
N12 C17 1.342(10) . ?
N12 C13 1.365(10) . ?
C13 C14 1.365(12) . ?
C14 C15 1.391(12) . ?
C14 H14A 0.9500 . ?
C15 C16 1.370(13) . ?
C15 H15A 0.9500 . ?
C16 C17 1.375(12) . ?
C16 H16A 0.9500 . ?
C17 H17A 0.9500 . ?
N18 C23 1.321(13) . ?
N18 C19 1.381(12) . ?
C19 C20 1.399(14) . ?
C19 C25 1.487(14) . ?
C20 C21 1.354(17) . ?
C20 H20A 0.9500 . ?
C21 C22 1.360(18) . ?
C21 H21A 0.9500 . ?
C22 C23 1.395(15) . ?
C22 H22A 0.9500 . ?
C23 H23A 0.9500 . ?
N24 C29 1.355(12) . ?
N24 C25 1.359(12) . ?
C25 C26 1.379(14) . ?
C26 C27 1.376(18) . ?
C26 H26A 0.9500 . ?
C27 C28 1.398(19) . ?
C27 H27A 0.9500 . ?
C28 C29 1.401(15) . ?
C28 H28A 0.9500 . ?
C29 H29A 0.9500 . ?
N30 C35 1.325(13) . ?
N30 C31 1.372(14) . ?
C31 C32 1.387(15) . ?
C31 C37 1.505(17) . ?
C32 C33 1.35(2) . ?
C32 H32A 0.9500 . ?
C33 C34 1.37(2) . ?
C33 H33A 0.9500 . ?
C34 C35 1.402(14) . ?
C34 H34A 0.9500 . ?
C35 H35A 0.9500 . ?
N36 C41 1.336(15) . ?
N36 C37 1.371(14) . ?
C37 C38 1.399(16) . ?
C38 C39 1.38(2) . ?
C38 H38A 0.9500 . ?
C39 C40 1.378(19) . ?
C39 H39A 0.9500 . ?
C40 C41 1.360(16) . ?
C40 H40A 0.9500 . ?
C41 H41A 0.9500 . ?
N42 C47 1.336(12) . ?
N42 C43 1.366(12) . ?
C43 C44 1.401(16) . ?
C43 C49 1.461(16) . ?
C44 C45 1.397(18) . ?
C44 H44A 0.9500 . ?
C45 C46 1.355(17) . ?
C45 H45A 0.9500 . ?
C46 C47 1.396(15) . ?
C46 H46A 0.9500 . ?
C47 H47A 0.9500 . ?
N48 C53 1.341(13) . ?
N48 C49 1.379(14) . ?
C49 C50 1.377(14) . ?
C50 C51 1.382(19) . ?
C50 H50A 0.9500 . ?
C51 C52 1.386(19) . ?
C51 H51A 0.9500 . ?
C52 C53 1.395(14) . ?
C52 H52A 0.9500 . ?
C53 H53A 0.9500 . ?
N54 C55 1.355(13) . ?
N54 C59 1.371(13) . ?
C55 C56 1.395(14) . ?
C55 C61 1.459(15) . ?
C56 C57 1.374(17) . ?
C56 H56A 0.9500 . ?
C57 C58 1.386(18) . ?
C57 H57A 0.9500 . ?
C58 C59 1.386(15) . ?
C58 H58A 0.9500 . ?
C59 H59A 0.9500 . ?
N60 C65 1.326(13) . ?
N60 C61 1.379(11) . ?
C61 C62 1.380(15) . ?
C62 C63 1.371(16) . ?
C62 H62A 0.9500 . ?
C63 C64 1.382(15) . ?
C63 H63A 0.9500 . ?
C64 C65 1.378(14) . ?
C64 H64A 0.9500 . ?
C65 H65A 0.9500 . ?
P10 F11 1.542(10) . ?
P10 F16 1.556(11) . ?
P10 F12 1.560(8) . ?
P10 F13 1.564(8) . ?
P10 F14 1.618(10) . ?
P10 F15 1.624(10) . ?
P20 F23 1.548(6) . ?
P20 F22 1.560(6) . ?
P20 F25 1.574(6) . ?
P20 F26 1.574(6) . ?
P20 F24 1.589(6) . ?
P20 F21 1.618(5) . ?
P30 F33 1.502(8) . ?
P30 F34 1.524(8) . ?
P30 F32 1.550(8) . ?
P30 F35 1.582(7) . ?
P30 F36 1.609(8) . ?
P30 F31 1.691(8) . ?
N80 C81 1.125(13) . ?
C81 C82 1.428(16) . ?
C82 H82A 0.9800 . ?
C82 H82B 0.9800 . ?
C82 H82C 0.9800 . ?
N83 C84 1.09(2) . ?
C84 C85 1.43(2) . ?
C85 H85A 0.9800 . ?
C85 H85B 0.9800 . ?
C85 H85C 0.9800 . ?
C90 C91 1.46(5) . ?
C90 H90A 0.9800 . ?
C90 H90B 0.9800 . ?
C90 H90C 0.9800 . ?
C91 O92 1.36(3) . ?
C91 H91A 0.9900 . ?
C91 H91B 0.9900 . ?
O92 O92 1.47(4) 2_676 ?
